data_8000172
loop_
_publ_author_name
'Nakata, Norio'
'Sekiguchi, Akira'

_publ_section_title
;
 Thia- and Selenasilaboriranes and 1,3,2,4-Dioxasilaboretane from a Stable
 Silaborene
;
_journal_issue 5
_journal_name_full 'Chemistry Letters'
_journal_page_first 662
_journal_paper_doi 10.1246/cl.2007.662
_journal_volume 36
_journal_year 2007
_chemical_formula_moiety 'C27 H60 B N O2 Si3'
_chemical_formula_sum 'C27 H60 B N O2 Si3'
_chemical_formula_weight 525.84
_chemical_name_common 'SiOBO ring'
_chemical_name_systematic
; 
 SiOBO ring 
;
_space_group_IT_number 14
_symmetry_cell_setting monoclinic
_symmetry_Int_Tables_number 14
_symmetry_space_group_name_Hall '-P 2ybc'
_symmetry_space_group_name_H-M 'P 1 21/c 1'
_atom_sites_solution_hydrogens geom
_atom_sites_solution_primary direct
_atom_sites_solution_secondary difmap
_audit_creation_method SHELXL-97
_cell_angle_alpha 90.00
_cell_angle_beta 102.371(3)
_cell_angle_gamma 90.00
_cell_formula_units_Z 4
_cell_length_a 11.4160(7)
_cell_length_b 17.6290(11)
_cell_length_c 16.8930(6)
_cell_measurement_temperature 120(2)
_cell_volume 3320.8(3)
_computing_cell_refinement 'HKL scalepack'
_computing_data_collection 'MacScience Xpress'
_computing_data_reduction Denzo
_computing_molecular_graphics ORTEP
_computing_publication_material CIFTAB
_computing_structure_refinement 'SHELXL-97 (Sheldrick, 1997)'
_computing_structure_solution SIR97
_diffrn_ambient_temperature 120(2)
_diffrn_measured_fraction_theta_full 0.972
_diffrn_measured_fraction_theta_max 0.972
_diffrn_measurement_device_type 'MacScience DIP2030 Image plate'
_diffrn_radiation_monochromator graphite
_diffrn_radiation_source 'rotating anode'
_diffrn_radiation_type MoK\a
_diffrn_radiation_wavelength 0.71070
_diffrn_reflns_av_R_equivalents 0.0000
_diffrn_reflns_av_sigmaI/netI 0.0516
_diffrn_reflns_limit_h_max 15
_diffrn_reflns_limit_h_min 0
_diffrn_reflns_limit_k_max 23
_diffrn_reflns_limit_k_min 0
_diffrn_reflns_limit_l_max 21
_diffrn_reflns_limit_l_min -22
_diffrn_reflns_number 7813
_diffrn_reflns_theta_full 28.03
_diffrn_reflns_theta_max 28.03
_diffrn_reflns_theta_min 2.16
_exptl_absorpt_coefficient_mu 0.165
_exptl_absorpt_correction_T_max 0.9757
_exptl_absorpt_correction_T_min 0.9599
_exptl_absorpt_correction_type none
_exptl_crystal_colour colorless
_exptl_crystal_density_diffrn 1.052
_exptl_crystal_density_meas ?
_exptl_crystal_density_method 'not measured'
_exptl_crystal_description prism
_exptl_crystal_F_000 1168
_exptl_crystal_size_max 0.25
_exptl_crystal_size_mid 0.25
_exptl_crystal_size_min 0.15
_refine_diff_density_max 0.442
_refine_diff_density_min -0.452
_refine_diff_density_rms 0.085
_refine_ls_extinction_method SHELXL
_refine_ls_goodness_of_fit_ref 0.996
_refine_ls_hydrogen_treatment constr
_refine_ls_matrix_type full
_refine_ls_number_parameters 325
_refine_ls_number_reflns 7813
_refine_ls_number_restraints 0
_refine_ls_restrained_S_all 0.996
_refine_ls_R_factor_all 0.0785
_refine_ls_R_factor_gt 0.0580
_refine_ls_shift/su_max 0.001
_refine_ls_shift/su_mean 0.000
_refine_ls_structure_factor_coef Fsqd
_refine_ls_weighting_details 'calc w=1/[\s^2^(Fo^2^)+(0.1137P)^2^+0.0000P] where P=(Fo^2^+2Fc^2^)/3'
_refine_ls_weighting_scheme calc
_refine_ls_wR_factor_gt 0.1564
_refine_ls_wR_factor_ref 0.1679
_reflns_number_gt 5646
_reflns_number_total 7813
_reflns_threshold_expression >2sigma(I)
_cod_data_source_file 36-662sup3.cif
_cod_data_source_block SiOBO
_cod_depositor_comments
;
The following automatic conversions were performed:

'_exptl_crystal_density_meas' value 'not measured' was changed to '?'
- the value is perceived as not measured.

Automatic conversion script
Id: cif_fix_values 3008 2015-01-20 13:52:24Z robertas 
;
_cod_original_sg_symbol_H-M 'P 21/c'
_cod_database_code 8000172

loop_
_symmetry_equiv_pos_as_xyz
'x, y, z'
'-x, y+1/2, -z+1/2'
'-x, -y, -z'
'x, -y-1/2, z-1/2'

loop_
_atom_site_label
_atom_site_type_symbol
_atom_site_fract_x
_atom_site_fract_y
_atom_site_fract_z
_atom_site_U_iso_or_equiv
_atom_site_adp_type
_atom_site_occupancy
_atom_site_symmetry_multiplicity
_atom_site_calc_flag
_atom_site_refinement_flags
Si1 Si 0.30553(5) 0.24182(3) 0.64243(3) 0.02489(14) Uani 1 1 d .
B1 B 0.4866(2) 0.25011(13) 0.71051(14) 0.0288(5) Uani 1 1 d .
O1 O 0.44567(13) 0.25512(8) 0.62564(8) 0.0306(3) Uani 1 1 d .
O2 O 0.38112(12) 0.23632(8) 0.74060(8) 0.0288(3) Uani 1 1 d .
Si2 Si 0.19083(5) 0.35482(3) 0.60874(3) 0.02808(15) Uani 1 1 d .
C1 C 0.02629(19) 0.33142(14) 0.57548(13) 0.0388(5) Uani 1 1 d .
H1 H 0.0033 0.2959 0.6141 0.058 Uiso 1 1 calc R
H2 H 0.0112 0.3082 0.5215 0.058 Uiso 1 1 calc R
H3 H -0.0211 0.3780 0.5736 0.058 Uiso 1 1 calc R
C2 C 0.20884(18) 0.41682(12) 0.70385(12) 0.0295(4) Uani 1 1 d .
C3 C 0.1416(2) 0.49246(12) 0.68487(14) 0.0378(5) Uani 1 1 d .
H4 H 0.1459 0.5209 0.7352 0.057 Uiso 1 1 calc R
H5 H 0.0575 0.4824 0.6596 0.057 Uiso 1 1 calc R
H6 H 0.1786 0.5222 0.6477 0.057 Uiso 1 1 calc R
C4 C 0.3405(2) 0.43432(14) 0.74271(14) 0.0403(5) Uani 1 1 d .
H7 H 0.3768 0.4628 0.7043 0.061 Uiso 1 1 calc R
H8 H 0.3843 0.3867 0.7568 0.061 Uiso 1 1 calc R
H9 H 0.3444 0.4646 0.7918 0.061 Uiso 1 1 calc R
C5 C 0.1545(2) 0.37308(13) 0.76598(12) 0.0368(5) Uani 1 1 d .
H10 H 0.1972 0.3249 0.7790 0.055 Uiso 1 1 calc R
H11 H 0.0695 0.3630 0.7432 0.055 Uiso 1 1 calc R
H12 H 0.1620 0.4034 0.8154 0.055 Uiso 1 1 calc R
C6 C 0.2404(2) 0.39794(14) 0.51696(13) 0.0412(5) Uani 1 1 d .
C7 C 0.1470(3) 0.45556(19) 0.47382(16) 0.0642(9) Uani 1 1 d .
H13 H 0.1418 0.4979 0.5105 0.096 Uiso 1 1 calc R
H14 H 0.0685 0.4308 0.4583 0.096 Uiso 1 1 calc R
H15 H 0.1710 0.4746 0.4252 0.096 Uiso 1 1 calc R
C8 C 0.2475(3) 0.33290(16) 0.45738(13) 0.0511(7) Uani 1 1 d .
H16 H 0.2718 0.3532 0.4093 0.077 Uiso 1 1 calc R
H17 H 0.1688 0.3087 0.4412 0.077 Uiso 1 1 calc R
H18 H 0.3066 0.2954 0.4837 0.077 Uiso 1 1 calc R
C9 C 0.3631(3) 0.43660(16) 0.53910(17) 0.0551(7) Uani 1 1 d .
H19 H 0.4227 0.4005 0.5677 0.083 Uiso 1 1 calc R
H20 H 0.3586 0.4802 0.5742 0.083 Uiso 1 1 calc R
H21 H 0.3866 0.4538 0.4896 0.083 Uiso 1 1 calc R
Si3 Si 0.21436(5) 0.12377(3) 0.59518(3) 0.02768(15) Uani 1 1 d .
C10 C 0.0821(2) 0.14122(15) 0.50912(16) 0.0497(7) Uani 1 1 d .
H22 H 0.0540 0.0929 0.4833 0.075 Uiso 1 1 calc R
H23 H 0.1062 0.1749 0.4692 0.075 Uiso 1 1 calc R
H24 H 0.0173 0.1650 0.5301 0.075 Uiso 1 1 calc R
C11 C 0.32825(19) 0.06508(12) 0.55358(12) 0.0303(4) Uani 1 1 d .
C12 C 0.3673(2) 0.11305(14) 0.48788(13) 0.0392(5) Uani 1 1 d .
H25 H 0.4080 0.1589 0.5125 0.059 Uiso 1 1 calc R
H26 H 0.2965 0.1273 0.4466 0.059 Uiso 1 1 calc R
H27 H 0.4222 0.0835 0.4626 0.059 Uiso 1 1 calc R
C13 C 0.4410(2) 0.04714(14) 0.61857(14) 0.0401(5) Uani 1 1 d .
H28 H 0.5037 0.0276 0.5926 0.060 Uiso 1 1 calc R
H29 H 0.4217 0.0089 0.6559 0.060 Uiso 1 1 calc R
H30 H 0.4694 0.0935 0.6487 0.060 Uiso 1 1 calc R
C14 C 0.2742(2) -0.00998(14) 0.51524(17) 0.0492(6) Uani 1 1 d .
H31 H 0.2052 0.0010 0.4713 0.074 Uiso 1 1 calc R
H32 H 0.2483 -0.0409 0.5565 0.074 Uiso 1 1 calc R
H33 H 0.3349 -0.0377 0.4936 0.074 Uiso 1 1 calc R
C15 C 0.1544(2) 0.07965(13) 0.68194(14) 0.0388(5) Uani 1 1 d .
C16 C 0.0869(3) 0.14109(16) 0.71872(17) 0.0518(7) Uani 1 1 d .
H34 H 0.0231 0.1624 0.6763 0.078 Uiso 1 1 calc R
H35 H 0.1429 0.1814 0.7420 0.078 Uiso 1 1 calc R
H36 H 0.0517 0.1187 0.7613 0.078 Uiso 1 1 calc R
C17 C 0.0662(3) 0.01474(18) 0.6510(2) 0.0714(10) Uani 1 1 d .
H37 H 0.0346 -0.0058 0.6961 0.107 Uiso 1 1 calc R
H38 H 0.1081 -0.0255 0.6281 0.107 Uiso 1 1 calc R
H39 H -0.0001 0.0341 0.6091 0.107 Uiso 1 1 calc R
C18 C 0.2540(3) 0.04829(17) 0.74972(15) 0.0543(7) Uani 1 1 d .
H40 H 0.2190 0.0301 0.7944 0.081 Uiso 1 1 calc R
H41 H 0.3122 0.0885 0.7694 0.081 Uiso 1 1 calc R
H42 H 0.2944 0.0062 0.7287 0.081 Uiso 1 1 calc R
N1 N 0.60553(15) 0.25676(10) 0.75477(10) 0.0309(4) Uani 1 1 d .
C19 C 0.7038(2) 0.26290(13) 0.70731(14) 0.0358(5) Uani 1 1 d .
C20 C 0.8269(2) 0.27928(16) 0.76186(16) 0.0490(6) Uani 1 1 d .
H43 H 0.8894 0.2697 0.7306 0.059 Uiso 1 1 calc R
H44 H 0.8308 0.3337 0.7767 0.059 Uiso 1 1 calc R
C21 C 0.8550(2) 0.23281(17) 0.83845(16) 0.0504(6) Uani 1 1 d .
H45 H 0.9364 0.2449 0.8700 0.061 Uiso 1 1 calc R
H46 H 0.8516 0.1780 0.8253 0.061 Uiso 1 1 calc R
C22 C 0.7620(2) 0.25260(16) 0.88659(16) 0.0495(7) Uani 1 1 d .
H47 H 0.7677 0.3075 0.8991 0.059 Uiso 1 1 calc R
H48 H 0.7810 0.2248 0.9387 0.059 Uiso 1 1 calc R
C23 C 0.6315(2) 0.23411(13) 0.84361(13) 0.0354(5) Uani 1 1 d .
C24 C 0.6777(2) 0.32904(16) 0.64668(17) 0.0497(6) Uani 1 1 d .
H49 H 0.6071 0.3169 0.6043 0.075 Uiso 1 1 calc R
H50 H 0.7470 0.3371 0.6221 0.075 Uiso 1 1 calc R
H51 H 0.6623 0.3752 0.6751 0.075 Uiso 1 1 calc R
C25 C 0.7113(2) 0.18920(15) 0.66003(15) 0.0435(6) Uani 1 1 d .
H52 H 0.7301 0.1468 0.6981 0.065 Uiso 1 1 calc R
H53 H 0.7743 0.1940 0.6291 0.065 Uiso 1 1 calc R
H54 H 0.6342 0.1799 0.6228 0.065 Uiso 1 1 calc R
C26 C 0.5517(2) 0.27989(16) 0.88823(13) 0.0458(6) Uani 1 1 d .
H55 H 0.5608 0.3341 0.8783 0.069 Uiso 1 1 calc R
H56 H 0.5754 0.2698 0.9465 0.069 Uiso 1 1 calc R
H57 H 0.4678 0.2651 0.8685 0.069 Uiso 1 1 calc R
C27 C 0.6085(2) 0.14954(14) 0.85089(15) 0.0465(6) Uani 1 1 d .
H58 H 0.5250 0.1381 0.8251 0.070 Uiso 1 1 calc R
H59 H 0.6234 0.1353 0.9083 0.070 Uiso 1 1 calc R
H60 H 0.6623 0.1208 0.8240 0.070 Uiso 1 1 calc R

loop_
_atom_site_aniso_label
_atom_site_aniso_U_11
_atom_site_aniso_U_22
_atom_site_aniso_U_33
_atom_site_aniso_U_23
_atom_site_aniso_U_13
_atom_site_aniso_U_12
Si1 0.0208(3) 0.0270(3) 0.0269(3) -0.00167(19) 0.0053(2) 0.0020(2)
B1 0.0256(11) 0.0278(12) 0.0335(11) -0.0034(8) 0.0071(9) 0.0020(8)
O1 0.0235(7) 0.0362(8) 0.0324(7) -0.0008(5) 0.0068(6) 0.0007(6)
O2 0.0230(7) 0.0333(8) 0.0297(7) -0.0017(5) 0.0048(5) 0.0014(6)
Si2 0.0247(3) 0.0309(3) 0.0284(3) -0.0003(2) 0.0050(2) 0.0053(2)
C1 0.0277(11) 0.0447(13) 0.0402(11) -0.0084(9) -0.0012(9) 0.0079(9)
C2 0.0265(10) 0.0274(10) 0.0338(10) -0.0023(7) 0.0045(8) 0.0016(8)
C3 0.0356(12) 0.0305(11) 0.0466(11) -0.0038(9) 0.0075(9) 0.0049(9)
C4 0.0317(12) 0.0372(13) 0.0477(12) -0.0061(9) -0.0012(9) -0.0003(9)
C5 0.0402(12) 0.0392(12) 0.0323(10) -0.0037(8) 0.0105(9) -0.0004(10)
C6 0.0456(13) 0.0428(13) 0.0389(11) 0.0107(9) 0.0175(10) 0.0172(11)
C7 0.078(2) 0.073(2) 0.0489(14) 0.0288(13) 0.0295(14) 0.0430(17)
C8 0.0630(17) 0.0604(17) 0.0328(11) 0.0084(10) 0.0168(11) 0.0210(14)
C9 0.0619(18) 0.0470(16) 0.0670(16) 0.0139(12) 0.0375(14) 0.0036(13)
Si3 0.0221(3) 0.0306(3) 0.0300(3) -0.0051(2) 0.0050(2) 0.0010(2)
C10 0.0364(13) 0.0493(15) 0.0539(14) -0.0167(11) -0.0120(11) 0.0093(11)
C11 0.0300(10) 0.0291(11) 0.0326(9) -0.0018(7) 0.0084(8) 0.0033(8)
C12 0.0473(13) 0.0409(13) 0.0338(10) -0.0026(9) 0.0189(9) 0.0038(10)
C13 0.0295(11) 0.0451(14) 0.0474(12) 0.0048(10) 0.0122(9) 0.0102(10)
C14 0.0475(15) 0.0367(14) 0.0681(15) -0.0205(11) 0.0231(12) -0.0034(11)
C15 0.0361(12) 0.0386(13) 0.0469(12) -0.0110(9) 0.0209(10) -0.0116(10)
C16 0.0472(15) 0.0537(17) 0.0654(16) -0.0108(12) 0.0362(13) -0.0023(12)
C17 0.075(2) 0.065(2) 0.088(2) -0.0310(16) 0.0468(18) -0.0419(17)
C18 0.0709(19) 0.0554(17) 0.0453(13) 0.0123(11) 0.0318(13) 0.0053(14)
N1 0.0234(9) 0.0358(10) 0.0329(9) -0.0027(7) 0.0044(7) 0.0015(7)
C19 0.0248(10) 0.0361(12) 0.0476(12) -0.0035(9) 0.0100(9) -0.0028(9)
C20 0.0261(12) 0.0568(17) 0.0637(15) -0.0123(12) 0.0088(10) -0.0058(11)
C21 0.0244(12) 0.0632(18) 0.0591(15) -0.0104(12) -0.0013(10) 0.0017(11)
C22 0.0326(13) 0.0652(18) 0.0448(13) -0.0123(11) -0.0046(10) 0.0031(11)
C23 0.0277(11) 0.0405(12) 0.0349(10) -0.0054(9) 0.0001(8) 0.0039(9)
C24 0.0352(13) 0.0511(16) 0.0663(16) 0.0084(12) 0.0185(11) -0.0039(11)
C25 0.0317(12) 0.0498(15) 0.0513(13) -0.0120(10) 0.0142(10) 0.0009(10)
C26 0.0411(13) 0.0613(17) 0.0339(11) -0.0093(10) 0.0057(9) 0.0117(12)
C27 0.0446(14) 0.0454(14) 0.0455(13) 0.0070(10) 0.0006(10) 0.0062(11)

loop_
_atom_type_symbol
_atom_type_description
_atom_type_scat_dispersion_real
_atom_type_scat_dispersion_imag
_atom_type_scat_source
C C 0.0033 0.0016 'International Tables Vol C Tables 4.2.6.8 and 6.1.1.4'
H H 0.0000 0.0000 'International Tables Vol C Tables 4.2.6.8 and 6.1.1.4'
B B 0.0013 0.0007 'International Tables Vol C Tables 4.2.6.8 and 6.1.1.4'
N N 0.0061 0.0033 'International Tables Vol C Tables 4.2.6.8 and 6.1.1.4'
O O 0.0106 0.0060 'International Tables Vol C Tables 4.2.6.8 and 6.1.1.4'
Si Si 0.0817 0.0704 'International Tables Vol C Tables 4.2.6.8 and 6.1.1.4'

loop_
_geom_angle_atom_site_label_1
_geom_angle_atom_site_label_2
_geom_angle_atom_site_label_3
_geom_angle
O1 Si1 O2 82.61(7)
O1 Si1 B1 41.10(8)
O2 Si1 B1 41.53(8)
O1 Si1 Si2 109.46(6)
O2 Si1 Si2 114.73(6)
B1 Si1 Si2 119.21(7)
O1 Si1 Si3 115.03(6)
O2 Si1 Si3 111.73(6)
B1 Si1 Si3 122.68(7)
Si2 Si1 Si3 118.09(3)
N1 B1 O1 127.3(2)
N1 B1 O2 128.13(19)
O1 B1 O2 104.55(17)
N1 B1 Si1 179.08(18)
O1 B1 Si1 52.29(10)
O2 B1 Si1 52.28(9)
B1 O1 Si1 86.61(12)
B1 O2 Si1 86.19(12)
C1 Si2 C2 107.17(10)
C1 Si2 C6 107.06(11)
C2 Si2 C6 117.01(11)
C1 Si2 Si1 110.43(8)
C2 Si2 Si1 108.74(6)
C6 Si2 Si1 106.38(7)
C5 C2 C4 108.07(17)
C5 C2 C3 108.73(18)
C4 C2 C3 108.29(18)
C5 C2 Si2 107.44(14)
C4 C2 Si2 113.06(15)
C3 C2 Si2 111.13(14)
C9 C6 C7 109.1(2)
C9 C6 C8 108.5(2)
C7 C6 C8 108.1(2)
C9 C6 Si2 113.08(16)
C7 C6 Si2 110.47(17)
C8 C6 Si2 107.42(17)
C10 Si3 C11 107.51(11)
C10 Si3 C15 107.39(13)
C11 Si3 C15 116.47(10)
C10 Si3 Si1 109.62(9)
C11 Si3 Si1 108.24(7)
C15 Si3 Si1 107.50(7)
C13 C11 C12 107.58(18)
C13 C11 C14 108.79(19)
C12 C11 C14 108.71(18)
C13 C11 Si3 112.40(14)
C12 C11 Si3 107.06(14)
C14 C11 Si3 112.14(16)
C18 C15 C16 108.0(2)
C18 C15 C17 108.2(2)
C16 C15 C17 108.3(2)
C18 C15 Si3 112.90(16)
C16 C15 Si3 108.45(17)
C17 C15 Si3 110.96(17)
B1 N1 C19 117.62(17)
B1 N1 C23 117.68(18)
C19 N1 C23 122.11(17)
N1 C19 C20 112.46(19)
N1 C19 C25 110.15(18)
C20 C19 C25 109.00(19)
N1 C19 C24 110.27(18)
C20 C19 C24 106.2(2)
C25 C19 C24 108.6(2)
C21 C20 C19 114.4(2)
C20 C21 C22 107.0(2)
C21 C22 C23 114.6(2)
N1 C23 C27 109.66(17)
N1 C23 C26 109.70(18)
C27 C23 C26 110.2(2)
N1 C23 C22 111.9(2)
C27 C23 C22 109.49(19)
C26 C23 C22 105.83(18)

loop_
_geom_bond_atom_site_label_1
_geom_bond_atom_site_label_2
_geom_bond_distance
Si1 O1 1.6998(16)
Si1 O2 1.7003(14)
Si1 B1 2.145(2)
Si1 Si2 2.3848(8)
Si1 Si3 2.3865(8)
B1 N1 1.407(3)
B1 O1 1.412(3)
B1 O2 1.425(3)
Si2 C1 1.887(2)
Si2 C2 1.918(2)
Si2 C6 1.918(2)
C2 C5 1.536(3)
C2 C4 1.537(3)
C2 C3 1.538(3)
C6 C9 1.530(4)
C6 C7 1.539(3)
C6 C8 1.539(3)
Si3 C10 1.883(2)
Si3 C11 1.910(2)
Si3 C15 1.911(2)
C11 C13 1.535(3)
C11 C12 1.535(3)
C11 C14 1.543(3)
C15 C18 1.534(4)
C15 C16 1.535(3)
C15 C17 1.539(3)
N1 C19 1.516(3)
N1 C23 1.520(3)
C19 C20 1.534(3)
C19 C25 1.537(3)
C19 C24 1.538(3)
C20 C21 1.507(4)
C21 C22 1.511(4)
C22 C23 1.546(3)
C23 C27 1.523(3)
C23 C26 1.531(3)

loop_
_geom_torsion_atom_site_label_1
_geom_torsion_atom_site_label_2
_geom_torsion_atom_site_label_3
_geom_torsion_atom_site_label_4
_geom_torsion
O1 Si1 B1 N1 65(11)
O2 Si1 B1 N1 -117(12)
Si2 Si1 B1 N1 -22(12)
Si3 Si1 B1 N1 157(11)
O2 Si1 B1 O1 178.19(17)
Si2 Si1 B1 O1 -86.55(11)
Si3 Si1 B1 O1 91.67(11)
O1 Si1 B1 O2 -178.19(17)
Si2 Si1 B1 O2 95.26(11)
Si3 Si1 B1 O2 -86.51(11)
N1 B1 O1 Si1 -179.0(2)
O2 B1 O1 Si1 1.48(14)
O2 Si1 O1 B1 -1.21(12)
Si2 Si1 O1 B1 112.47(11)
Si3 Si1 O1 B1 -111.80(11)
N1 B1 O2 Si1 179.0(2)
O1 B1 O2 Si1 -1.48(14)
O1 Si1 O2 B1 1.20(12)
Si2 Si1 O2 B1 -106.87(11)
Si3 Si1 O2 B1 115.26(11)
O1 Si1 Si2 C1 151.50(9)
O2 Si1 Si2 C1 -117.77(10)
B1 Si1 Si2 C1 -164.40(11)
Si3 Si1 Si2 C1 17.30(9)
O1 Si1 Si2 C2 -91.17(9)
O2 Si1 Si2 C2 -0.45(10)
B1 Si1 Si2 C2 -47.07(11)
Si3 Si1 Si2 C2 134.62(7)
O1 Si1 Si2 C6 35.67(10)
O2 Si1 Si2 C6 126.40(10)
B1 Si1 Si2 C6 79.77(12)
Si3 Si1 Si2 C6 -98.53(9)
C1 Si2 C2 C5 55.46(16)
C6 Si2 C2 C5 175.60(14)
Si1 Si2 C2 C5 -63.92(14)
C1 Si2 C2 C4 174.61(16)
C6 Si2 C2 C4 -65.25(18)
Si1 Si2 C2 C4 55.23(16)
C1 Si2 C2 C3 -63.37(18)
C6 Si2 C2 C3 56.77(18)
Si1 Si2 C2 C3 177.25(14)
C1 Si2 C6 C9 166.62(18)
C2 Si2 C6 C9 46.4(2)
Si1 Si2 C6 C9 -75.30(18)
C1 Si2 C6 C7 44.0(2)
C2 Si2 C6 C7 -76.2(2)
Si1 Si2 C6 C7 162.09(19)
C1 Si2 C6 C8 -73.66(18)
C2 Si2 C6 C8 166.14(16)
Si1 Si2 C6 C8 44.42(18)
O1 Si1 Si3 C10 -113.04(12)
O2 Si1 Si3 C10 155.04(12)
B1 Si1 Si3 C10 -159.53(13)
Si2 Si1 Si3 C10 18.72(11)
O1 Si1 Si3 C11 3.94(9)
O2 Si1 Si3 C11 -87.97(9)
B1 Si1 Si3 C11 -42.54(10)
Si2 Si1 Si3 C11 135.71(7)
O1 Si1 Si3 C15 130.53(10)
O2 Si1 Si3 C15 38.62(10)
B1 Si1 Si3 C15 84.05(11)
Si2 Si1 Si3 C15 -97.71(9)
C10 Si3 C11 C13 179.95(17)
C15 Si3 C11 C13 -59.58(19)
Si1 Si3 C11 C13 61.61(16)
C10 Si3 C11 C12 62.03(18)
C15 Si3 C11 C12 -177.49(14)
Si1 Si3 C11 C12 -56.31(15)
C10 Si3 C11 C14 -57.1(2)
C15 Si3 C11 C14 63.36(19)
Si1 Si3 C11 C14 -175.46(15)
C10 Si3 C15 C18 168.84(18)
C11 Si3 C15 C18 48.3(2)
Si1 Si3 C15 C18 -73.28(18)
C10 Si3 C15 C16 -71.57(19)
C11 Si3 C15 C16 167.88(16)
Si1 Si3 C15 C16 46.31(18)
C10 Si3 C15 C17 47.2(2)
C11 Si3 C15 C17 -73.3(2)
Si1 Si3 C15 C17 165.11(19)
O1 B1 N1 C19 -6.1(3)
O2 B1 N1 C19 173.4(2)
Si1 B1 N1 C19 -70(12)
O1 B1 N1 C23 -168.22(19)
O2 B1 N1 C23 11.2(3)
Si1 B1 N1 C23 127(11)
B1 N1 C19 C20 173.2(2)
C23 N1 C19 C20 -25.5(3)
B1 N1 C19 C25 -65.0(2)
C23 N1 C19 C25 96.3(2)
B1 N1 C19 C24 54.9(3)
C23 N1 C19 C24 -143.8(2)
N1 C19 C20 C21 44.1(3)
C25 C19 C20 C21 -78.4(3)
C24 C19 C20 C21 164.8(2)
C19 C20 C21 C22 -61.7(3)
C20 C21 C22 C23 61.4(3)
B1 N1 C23 C27 64.6(2)
C19 N1 C23 C27 -96.7(2)
B1 N1 C23 C26 -56.6(3)
C19 N1 C23 C26 142.1(2)
B1 N1 C23 C22 -173.74(19)
C19 N1 C23 C22 25.0(3)
C21 C22 C23 N1 -43.1(3)
C21 C22 C23 C27 78.7(3)
C21 C22 C23 C26 -162.6(2)
